data_7012310
loop_
_publ_author_name
'Garner, Mark'
'Lewinski, Krzysztof'
'Pattek-Janczyk, Agnieszka'
'Reglinski, John'
'Sieklucka, Barbara'
'Spicer, Mark D.'
'Szaleniec, Maciej'

_publ_section_title
;
 Structural and spectroscopic characterisation of bis-ligand complexes
 of iron(ii), nickel(ii) and nickel(iii) with the
 hydrotris(methimazolyl)borate anion: soft S6 donor sets generating a
 weak ligand field
;
_journal_issue 6
_journal_name_full 'Dalton Transactions'
_journal_page_first 1181
_journal_paper_doi 10.1039/b209877f
_journal_year 2003
_chemical_compound_source 'synthesis as described'
_chemical_formula_moiety 'C24 H32 B2 Fe1 N12 S6'
_chemical_formula_sum 'C24 H41 B2 Fe N12 O4.5 S6'
_chemical_formula_weight 839.52
_chemical_name_common '[Fe(Tm)2]. 4.5H2O'
_chemical_name_systematic
;
?
;
_space_group_IT_number 148
_symmetry_cell_setting trigonal
_symmetry_Int_Tables_number 148
_symmetry_space_group_name_Hall '-R 3'
_symmetry_space_group_name_H-M 'R -3 :H'
_atom_sites_solution_hydrogens geom
_atom_sites_solution_primary direct
_atom_sites_solution_secondary difmap
_audit_conform_dict_location ftp://ftp.iucr.org/pub/cif_core.dic
_audit_conform_dict_name cif_core.dic
_audit_conform_dict_version 2.2
_audit_creation_date 2003-01-21T10:10:14-00:00
_audit_creation_method 'WinGX routine CIF_UPDATE'
_cell_angle_alpha 90
_cell_angle_beta 90
_cell_angle_gamma 120
_cell_formula_units_Z 3
_cell_length_a 14.8890(6)
_cell_length_b 14.8890(6)
_cell_length_c 15.5697(6)
_cell_measurement_reflns_used 1353
_cell_measurement_temperature 123(2)
_cell_measurement_theta_max 0
_cell_measurement_theta_min 0
_cell_measurement_wavelength 0.71073
_cell_volume 2989.1(2)
_computing_cell_refinement 'HKL Scalepack (Otwinowski & Minor 1997)'
_computing_data_collection 'Collect (Nonius BV, 1997-2000)'
_computing_data_reduction 'HKL Denzo and Scalepack (Otwinowski & Minor 1997)'
_computing_molecular_graphics 'Ortep-3 for Windows (Farrugia, 1997)'
_computing_publication_material 'WinGX publication routines (Farrugia, 1999)'
_computing_structure_refinement 'SHELXL-97 (Sheldrick, 1997)'
_computing_structure_solution 'SHELXS-97 (Sheldrick, 1997)'
_diffrn_ambient_temperature 123(2)
_diffrn_detector 'CCD plate'
_diffrn_measured_fraction_theta_full 0.997
_diffrn_measured_fraction_theta_max 0.997
_diffrn_measurement_device '95mm CCD camera on \k-goniostat'
_diffrn_measurement_device_type KappaCCD
_diffrn_measurement_method CCD
_diffrn_orient_matrix_type 'by Nonius Collect from scalepack cell'
_diffrn_orient_matrix_UB_11 -0.0727233
_diffrn_orient_matrix_UB_12 -0.0238426
_diffrn_orient_matrix_UB_13 0.0125488
_diffrn_orient_matrix_UB_21 -0.0320741
_diffrn_orient_matrix_UB_22 0.0085868
_diffrn_orient_matrix_UB_23 0.0700866
_diffrn_orient_matrix_UB_31 -0.0219335
_diffrn_orient_matrix_UB_32 0.0578848
_diffrn_orient_matrix_UB_33 -0.0171294
_diffrn_radiation_monochromator graphite
_diffrn_radiation_probe x-ray
_diffrn_radiation_type MoK\a
_diffrn_radiation_wavelength 0.71073
_diffrn_reflns_av_R_equivalents 0.0391
_diffrn_reflns_av_unetI/netI 0.0312
_diffrn_reflns_limit_h_max 18
_diffrn_reflns_limit_h_min 0
_diffrn_reflns_limit_k_max 0
_diffrn_reflns_limit_k_min -15
_diffrn_reflns_limit_l_max 19
_diffrn_reflns_limit_l_min -19
_diffrn_reflns_number 3074
_diffrn_reflns_theta_full 26.37
_diffrn_reflns_theta_max 26.37
_diffrn_reflns_theta_min 3.42
_diffrn_source 'Enraf Nonius FR590'
_exptl_absorpt_coefficient_mu 0.741
_exptl_absorpt_correction_type none
_exptl_crystal_colour Black
_exptl_crystal_density_diffrn 1.399
_exptl_crystal_density_method 'not measured'
_exptl_crystal_description prism
_exptl_crystal_F_000 1288
_exptl_crystal_size_max 0.18
_exptl_crystal_size_mid 0.12
_exptl_crystal_size_min 0.12
_refine_diff_density_max 1.013
_refine_diff_density_min -0.498
_refine_diff_density_rms 0.113
_refine_ls_extinction_method none
_refine_ls_goodness_of_fit_ref 1.09
_refine_ls_hydrogen_treatment mixed
_refine_ls_matrix_type full
_refine_ls_number_parameters 81
_refine_ls_number_reflns 1361
_refine_ls_number_restraints 0
_refine_ls_restrained_S_all 1.09
_refine_ls_R_factor_all 0.0655
_refine_ls_R_factor_gt 0.0554
_refine_ls_shift/su_max 0.015
_refine_ls_shift/su_mean 0.001
_refine_ls_structure_factor_coef Fsqd
_refine_ls_weighting_details 'calc w=1/[\s^2^(Fo^2^)+(0.0912P)^2^+23.6903P] where P=(Fo^2^+2Fc^2^)/3'
_refine_ls_weighting_scheme calc
_refine_ls_wR_factor_gt 0.1696
_refine_ls_wR_factor_ref 0.177
_reflns_number_gt 1152
_reflns_number_total 1361
_reflns_threshold_expression >2sigma(I)
_cod_data_source_file b209877f.txt
_cod_data_source_block Fe(Tm)2
_cod_original_sg_symbol_H-M R-3
_cod_original_formula_sum 'C24 H41 B2 Fe1 N12 O4.5 S6'
_cod_database_code 7012310

loop_
_symmetry_equiv_pos_as_xyz
'x, y, z'
'-y, x-y, z'
'-x+y, -x, z'
'x+2/3, y+1/3, z+1/3'
'-y+2/3, x-y+1/3, z+1/3'
'-x+y+2/3, -x+1/3, z+1/3'
'x+1/3, y+2/3, z+2/3'
'-y+1/3, x-y+2/3, z+2/3'
'-x+y+1/3, -x+2/3, z+2/3'
'-x, -y, -z'
'y, -x+y, -z'
'x-y, x, -z'
'-x+2/3, -y+1/3, -z+1/3'
'y+2/3, -x+y+1/3, -z+1/3'
'x-y+2/3, x+1/3, -z+1/3'
'-x+1/3, -y+2/3, -z+2/3'
'y+1/3, -x+y+2/3, -z+2/3'
'x-y+1/3, x+2/3, -z+2/3'

loop_
_atom_site_label
_atom_site_type_symbol
_atom_site_fract_x
_atom_site_fract_y
_atom_site_fract_z
_atom_site_U_iso_or_equiv
_atom_site_adp_type
_atom_site_occupancy
_atom_site_symmetry_multiplicity
_atom_site_calc_flag
_atom_site_refinement_flags
_atom_site_disorder_assembly
_atom_site_disorder_group
O1 O 0.4939(10) 0.2328(10) 0.8055(7) 0.109(5) Uani 0.5 1 d P . .
O2 O 0.3333 0.1667 0.6667 0.143(10) Uani 0.5 2 d SP . .
H1 H 0 0 0.6727 0.04(2) Uiso 1 3 d S . .
Fe1 Fe 0 0 1 0.0239(4) Uani 1 6 d S . .
S1 S 0.16057(7) 0.10004(7) 0.91721(6) 0.0270(3) Uani 1 1 d . . .
B1 B 0 0 0.7377(5) 0.0281(16) Uani 1 3 d S . .
N2 N 0.0916(3) -0.0147(3) 0.7666(2) 0.0276(7) Uani 1 1 d . . .
C1 C 0.1567(3) 0.0208(3) 0.8344(2) 0.0272(8) Uani 1 1 d . . .
N1 N 0.2227(3) -0.0157(3) 0.8282(2) 0.0324(8) Uani 1 1 d . . .
C3 C 0.1184(3) -0.0755(3) 0.7178(3) 0.0330(9) Uani 1 1 d . . .
H3 H 0.0851 -0.1106 0.6663 0.04 Uiso 1 1 calc R . .
C2 C 0.1991(3) -0.0767(4) 0.7551(3) 0.0363(10) Uani 1 1 d . . .
H2 H 0.2332 -0.1123 0.7354 0.044 Uiso 1 1 calc R . .
C4 C 0.3061(4) 0.0055(4) 0.8873(3) 0.0428(11) Uiso 1 1 d . . .
H4A H 0.3513 0.0806 0.8933 0.064 Uiso 1 1 calc R . .
H4B H 0.3465 -0.025 0.8651 0.064 Uiso 1 1 calc R . .
H4C H 0.277 -0.0248 0.9434 0.064 Uiso 1 1 calc R . .

loop_
_atom_site_aniso_label
_atom_site_aniso_U_11
_atom_site_aniso_U_22
_atom_site_aniso_U_33
_atom_site_aniso_U_23
_atom_site_aniso_U_13
_atom_site_aniso_U_12
O1 0.131(9) 0.148(11) 0.079(7) 0.085(7) 0.089(7) 0.095(9)
O2 0.23(2) 0.023(5) 0.141(14) 0.026(7) 0.148(15) 0.041(9)
Fe1 0.0246(5) 0.0246(5) 0.0224(7) 0 0 0.0123(2)
S1 0.0263(5) 0.0266(5) 0.0255(6) -0.0013(4) 0.0009(4) 0.0113(4)
B1 0.032(2) 0.032(2) 0.020(3) 0 0 0.0160(12)
N2 0.0280(16) 0.0299(17) 0.0254(16) -0.0008(13) 0.0023(13) 0.0149(14)
C1 0.0272(19) 0.028(2) 0.0246(18) 0.0009(15) 0.0031(15) 0.0129(16)
N1 0.0290(17) 0.039(2) 0.0327(17) -0.0027(15) -0.0001(14) 0.0193(16)
C3 0.038(2) 0.036(2) 0.027(2) -0.0059(16) 0.0002(17) 0.0198(19)
C2 0.039(2) 0.041(2) 0.035(2) -0.0063(18) 0.0016(18) 0.024(2)

loop_
_atom_type_symbol
_atom_type_description
_atom_type_scat_dispersion_real
_atom_type_scat_dispersion_imag
_atom_type_scat_source
C C 0.0033 0.0016 'International Tables Vol C Tables 4.2.6.8 and 6.1.1.4'
H H 0 0 'International Tables Vol C Tables 4.2.6.8 and 6.1.1.4'
Fe Fe 0.3463 0.8444 'International Tables Vol C Tables 4.2.6.8 and 6.1.1.4'
N N 0.0061 0.0033 'International Tables Vol C Tables 4.2.6.8 and 6.1.1.4'
S S 0.1246 0.1234 'International Tables Vol C Tables 4.2.6.8 and 6.1.1.4'
B B 0.0013 0.0007 'International Tables Vol C Tables 4.2.6.8 and 6.1.1.4'
O O 0.0106 0.006 'International Tables Vol C Tables 4.2.6.8 and 6.1.1.4'

loop_
_geom_angle_atom_site_label_1
_geom_angle_atom_site_label_2
_geom_angle_atom_site_label_3
_geom_angle
_geom_angle_site_symmetry_1
_geom_angle_site_symmetry_3
_geom_angle_publ_flag
S1 Fe1 S1 180.0000(10) 12_557 3 ?
S1 Fe1 S1 85.01(3) 12_557 . ?
S1 Fe1 S1 94.99(3) 3 . ?
S1 Fe1 S1 85.01(3) 12_557 2 ?
S1 Fe1 S1 94.99(3) 3 2 ?
S1 Fe1 S1 94.99(3) . 2 ?
S1 Fe1 S1 94.99(3) 12_557 10_557 ?
S1 Fe1 S1 85.01(3) 3 10_557 ?
S1 Fe1 S1 180.00(4) . 10_557 ?
S1 Fe1 S1 85.01(3) 2 10_557 ?
S1 Fe1 S1 94.99(3) 12_557 11_557 ?
S1 Fe1 S1 85.01(3) 3 11_557 ?
S1 Fe1 S1 85.01(3) . 11_557 ?
S1 Fe1 S1 180 2 11_557 ?
S1 Fe1 S1 94.99(3) 10_557 11_557 ?
C1 S1 Fe1 106.69(13) . . ?
N2 B1 N2 112.0(3) 2 . ?
N2 B1 N2 112.0(3) 2 3 ?
N2 B1 N2 112.0(3) . 3 ?
C1 N2 C3 107.6(3) . . ?
C1 N2 B1 132.9(4) . . ?
C3 N2 B1 119.6(4) . . ?
N2 C1 N1 108.1(3) . . ?
N2 C1 S1 128.6(3) . . ?
N1 C1 S1 123.3(3) . . ?
C1 N1 C2 109.1(3) . . ?
C1 N1 C4 125.9(4) . . ?
C2 N1 C4 125.0(4) . . ?
C2 C3 N2 108.8(4) . . ?
C3 C2 N1 106.4(4) . . ?

loop_
_geom_bond_atom_site_label_1
_geom_bond_atom_site_label_2
_geom_bond_distance
_geom_bond_site_symmetry_2
_geom_bond_publ_flag
Fe1 S1 2.4566(9) 12_557 ?
Fe1 S1 2.4566(9) 3 ?
Fe1 S1 2.4566(9) . ?
Fe1 S1 2.4566(9) 2 ?
Fe1 S1 2.4566(9) 10_557 ?
Fe1 S1 2.4566(9) 11_557 ?
S1 C1 1.728(4) . ?
B1 N2 1.552(4) 2 ?
B1 N2 1.552(4) . ?
B1 N2 1.552(4) 3 ?
N2 C1 1.350(5) . ?
N2 C3 1.384(5) . ?
C1 N1 1.345(5) . ?
N1 C2 1.386(5) . ?
N1 C4 1.448(6) . ?
C3 C2 1.344(6) . ?
